data_4314480
loop_
_publ_author_name
'Michael F. Primik'
'Gerhard M\"uhlgassner'
'Michael A. Jakupec'
'Olivier Zava'
'Paul J. Dyson'
'Vladimir B. Arion'
'Bernhard K. Keppler'

_publ_section_title
;
 Highly Cytotoxic Copper(II) Complexes with Modified Paullone Ligands
;
_journal_name_full 'Inorganic Chemistry'
_journal_page_first 302
_journal_page_last 311
_journal_paper_doi 10.1021/ic902042a
_journal_volume 49
_journal_year 2010
_chemical_formula_moiety 'C20 H22 Cl2 Cu N4'
_chemical_formula_sum 'C20 H22 Cl2 Cu N4'
_chemical_formula_weight 452.86
_chemical_name_systematic
; 
6-N-(2-N',N'-dimethylaminoethylenamino)-7,12-dihydroindolo-
[3,2-d][1]benzazepino-dichlorido-copper(II) 
;
_space_group_IT_number 14
_symmetry_cell_setting monoclinic
_symmetry_space_group_name_Hall '-P 2yn'
_symmetry_space_group_name_H-M 'P 1 21/n 1'
_atom_sites_solution_hydrogens geom
_atom_sites_solution_primary direct
_atom_sites_solution_secondary difmap
_audit_creation_method SHELXL-97
_cell_angle_alpha 90.00
_cell_angle_beta 101.579(4)
_cell_angle_gamma 90.00
_cell_formula_units_Z 4
_cell_length_a 15.1349(9)
_cell_length_b 7.6083(5)
_cell_length_c 17.3917(11)
_cell_measurement_reflns_used 155
_cell_measurement_temperature 100(2)
_cell_measurement_theta_max 18.35
_cell_measurement_theta_min 2.92
_cell_volume 1961.9(2)
_computing_structure_refinement 'SHELXL-97 (Sheldrick, 1997)'
_computing_structure_solution 'SHELXS-97 (Sheldrick, 1990)'
_diffrn_ambient_temperature 100(2)
_diffrn_measured_fraction_theta_full 0.991
_diffrn_measured_fraction_theta_max 0.991
_diffrn_radiation_monochromator graphite
_diffrn_radiation_source 'fine-focus sealed tube'
_diffrn_radiation_type MoK\a
_diffrn_radiation_wavelength 0.71073
_diffrn_reflns_av_R_equivalents 0.1242
_diffrn_reflns_av_sigmaI/netI 0.0650
_diffrn_reflns_limit_h_max 18
_diffrn_reflns_limit_h_min -18
_diffrn_reflns_limit_k_max 9
_diffrn_reflns_limit_k_min -9
_diffrn_reflns_limit_l_max 21
_diffrn_reflns_limit_l_min -21
_diffrn_reflns_number 50030
_diffrn_reflns_theta_full 26.44
_diffrn_reflns_theta_max 26.44
_diffrn_reflns_theta_min 2.75
_exptl_absorpt_coefficient_mu 1.398
_exptl_absorpt_correction_T_max 0.9726
_exptl_absorpt_correction_T_min 0.8072
_exptl_absorpt_correction_type multi-scan
_exptl_absorpt_process_details SADABS
_exptl_crystal_colour green
_exptl_crystal_density_diffrn 1.533
_exptl_crystal_density_method 'not measured'
_exptl_crystal_description plate
_exptl_crystal_F_000 932
_exptl_crystal_size_max 0.16
_exptl_crystal_size_mid 0.11
_exptl_crystal_size_min 0.02
_refine_diff_density_max 0.440
_refine_diff_density_min -0.564
_refine_diff_density_rms 0.093
_refine_ls_extinction_method none
_refine_ls_goodness_of_fit_ref 1.005
_refine_ls_hydrogen_treatment constr
_refine_ls_matrix_type full
_refine_ls_number_parameters 244
_refine_ls_number_reflns 4004
_refine_ls_number_restraints 0
_refine_ls_restrained_S_all 1.005
_refine_ls_R_factor_all 0.0816
_refine_ls_R_factor_gt 0.0423
_refine_ls_shift/su_max 0.001
_refine_ls_shift/su_mean 0.000
_refine_ls_structure_factor_coef Fsqd
_refine_ls_weighting_details 'calc w=1/[\s^2^(Fo^2^)+(0.0435P)^2^+1.4410P] where P=(Fo^2^+2Fc^2^)/3'
_refine_ls_weighting_scheme calc
_refine_ls_wR_factor_gt 0.0836
_refine_ls_wR_factor_ref 0.0984
_reflns_number_gt 2730
_reflns_number_total 4004
_reflns_threshold_expression >2sigma(I)
_cod_data_source_file ic902042a_si_002_5.cif
_cod_data_source_block mipr047
_cod_database_code 4314480

loop_
_symmetry_equiv_pos_as_xyz
'x, y, z'
'-x+1/2, y+1/2, -z+1/2'
'-x, -y, -z'
'x-1/2, -y-1/2, z-1/2'

loop_
_atom_site_label
_atom_site_type_symbol
_atom_site_fract_x
_atom_site_fract_y
_atom_site_fract_z
_atom_site_U_iso_or_equiv
_atom_site_adp_type
_atom_site_occupancy
_atom_site_symmetry_multiplicity
_atom_site_calc_flag
_atom_site_refinement_flags
_atom_site_disorder_assembly
_atom_site_disorder_group
Cu1 Cu 0.84528(3) 0.53863(6) 0.11646(2) 0.01854(13) Uani 1 1 d . . .
Cl1 Cl 0.69557(6) 0.59725(11) 0.10082(5) 0.0200(2) Uani 1 1 d . . .
Cl2 Cl 0.88279(6) 0.72246(12) 0.03103(5) 0.0259(2) Uani 1 1 d . . .
N1 N 1.09447(19) 0.8219(4) 0.41603(16) 0.0192(7) Uani 1 1 d . . .
H100 H 1.1265 0.8266 0.4642 0.023 Uiso 1 1 calc R . .
N2 N 0.86687(19) 0.4932(4) 0.35772(15) 0.0188(7) Uani 1 1 d . . .
H200 H 0.8547 0.3805 0.3603 0.023 Uiso 1 1 calc R . .
N3 N 0.86245(19) 0.4549(4) 0.22427(15) 0.0184(6) Uani 1 1 d . . .
N4 N 0.91380(19) 0.3169(4) 0.10231(16) 0.0208(7) Uani 1 1 d . . .
C1 C 1.1526(3) 0.9234(5) 0.1998(2) 0.0274(9) Uani 1 1 d . . .
H1 H 1.1633 0.9444 0.1486 0.033 Uiso 1 1 calc R . .
C2 C 1.2228(3) 0.9488(5) 0.2650(2) 0.0300(9) Uani 1 1 d . . .
H2 H 1.2799 0.9887 0.2573 0.036 Uiso 1 1 calc R . .
C3 C 1.2103(2) 0.9169(5) 0.3401(2) 0.0254(9) Uani 1 1 d . . .
H3 H 1.2582 0.9318 0.3841 0.030 Uiso 1 1 calc R . .
C4 C 1.1257(2) 0.8623(4) 0.3492(2) 0.0193(8) Uani 1 1 d . . .
C5 C 1.0051(2) 0.7727(4) 0.39588(19) 0.0178(8) Uani 1 1 d . . .
C6 C 0.9516(2) 0.7129(4) 0.45194(19) 0.0178(8) Uani 1 1 d . . .
C7 C 0.9663(2) 0.7791(4) 0.52885(19) 0.0185(8) Uani 1 1 d . . .
H7 H 1.0124 0.8641 0.5447 0.022 Uiso 1 1 calc R . .
C8 C 0.9158(2) 0.7242(5) 0.5819(2) 0.0204(8) Uani 1 1 d . . .
H8 H 0.9272 0.7715 0.6335 0.024 Uiso 1 1 calc R . .
C9 C 0.8486(2) 0.6005(5) 0.5601(2) 0.0228(8) Uani 1 1 d . . .
H9 H 0.8137 0.5625 0.5967 0.027 Uiso 1 1 calc R . .
C10 C 0.8324(2) 0.5318(5) 0.48458(19) 0.0184(7) Uani 1 1 d . . .
H10 H 0.7861 0.4469 0.4696 0.022 Uiso 1 1 calc R . .
C11 C 0.8829(2) 0.5858(4) 0.43088(19) 0.0181(8) Uani 1 1 d . . .
C12 C 0.8680(2) 0.5557(5) 0.28546(19) 0.0177(8) Uani 1 1 d . . .
C13 C 0.8731(2) 0.2628(4) 0.2313(2) 0.0208(8) Uani 1 1 d . . .
H13A H 0.8234 0.2113 0.2532 0.025 Uiso 1 1 calc R . .
H13B H 0.9310 0.2333 0.2666 0.025 Uiso 1 1 calc R . .
C14 C 0.8715(2) 0.1905(5) 0.1498(2) 0.0221(8) Uani 1 1 d . . .
H14A H 0.9046 0.0775 0.1539 0.026 Uiso 1 1 calc R . .
H14B H 0.8084 0.1679 0.1231 0.026 Uiso 1 1 calc R . .
C15 C 1.0115(2) 0.3368(5) 0.1344(2) 0.0277(9) Uani 1 1 d . . .
H15A H 1.0207 0.3760 0.1891 0.041 Uiso 1 1 calc R . .
H15B H 1.0369 0.4240 0.1034 0.041 Uiso 1 1 calc R . .
H15C H 1.0417 0.2236 0.1320 0.041 Uiso 1 1 calc R . .
C16 C 0.8979(3) 0.2568(5) 0.0199(2) 0.0298(9) Uani 1 1 d . . .
H16A H 0.8329 0.2444 -0.0003 0.045 Uiso 1 1 calc R . .
H16B H 0.9275 0.1431 0.0172 0.045 Uiso 1 1 calc R . .
H16C H 0.9227 0.3431 -0.0119 0.045 Uiso 1 1 calc R . .
C17 C 0.8809(2) 0.7485(4) 0.27713(19) 0.0181(8) Uani 1 1 d . . .
H17A H 0.8387 0.8150 0.3029 0.022 Uiso 1 1 calc R . .
H17B H 0.8700 0.7820 0.2210 0.022 Uiso 1 1 calc R . .
C18 C 0.9769(2) 0.7869(4) 0.31612(19) 0.0176(8) Uani 1 1 d . . .
C19 C 1.0525(2) 0.8392(4) 0.28399(19) 0.0186(8) Uani 1 1 d . . .
C20 C 1.0689(2) 0.8688(5) 0.2085(2) 0.0241(8) Uani 1 1 d . . .
H20 H 1.0223 0.8511 0.1637 0.029 Uiso 1 1 calc R . .

loop_
_atom_site_aniso_label
_atom_site_aniso_U_11
_atom_site_aniso_U_22
_atom_site_aniso_U_33
_atom_site_aniso_U_23
_atom_site_aniso_U_13
_atom_site_aniso_U_12
Cu1 0.0190(2) 0.0229(2) 0.0122(2) 0.00058(18) -0.00069(17) 0.00361(19)
Cl1 0.0175(5) 0.0254(5) 0.0153(4) 0.0026(3) -0.0015(3) 0.0037(4)
Cl2 0.0257(5) 0.0327(5) 0.0193(5) 0.0050(4) 0.0043(4) 0.0014(4)
N1 0.0188(17) 0.0243(17) 0.0117(15) 0.0009(12) -0.0035(12) -0.0011(13)
N2 0.0215(16) 0.0192(17) 0.0137(15) 0.0001(12) -0.0006(12) -0.0036(12)
N3 0.0201(16) 0.0199(15) 0.0128(15) -0.0003(12) -0.0023(12) 0.0020(13)
N4 0.0208(17) 0.0238(17) 0.0172(16) -0.0011(13) 0.0027(13) 0.0010(13)
C1 0.029(2) 0.034(2) 0.021(2) 0.0063(17) 0.0090(17) 0.0040(18)
C2 0.021(2) 0.040(2) 0.030(2) 0.0029(19) 0.0072(17) -0.0016(18)
C3 0.020(2) 0.027(2) 0.027(2) -0.0013(16) -0.0004(16) 0.0014(16)
C4 0.022(2) 0.0153(18) 0.0185(19) 0.0010(14) -0.0004(15) 0.0036(15)
C5 0.0171(19) 0.0178(18) 0.0163(18) -0.0014(14) -0.0018(15) 0.0026(14)
C6 0.0167(19) 0.0181(19) 0.0167(18) 0.0024(14) -0.0014(14) 0.0038(15)
C7 0.0200(19) 0.0180(18) 0.0147(18) -0.0020(14) -0.0036(15) 0.0008(15)
C8 0.022(2) 0.025(2) 0.0121(17) -0.0024(15) -0.0011(15) 0.0082(16)
C9 0.020(2) 0.030(2) 0.0180(19) 0.0040(16) 0.0036(15) 0.0037(16)
C10 0.0167(18) 0.0164(17) 0.0197(18) 0.0018(15) -0.0020(14) 0.0007(15)
C11 0.0187(19) 0.0214(19) 0.0111(17) 0.0023(14) -0.0047(14) 0.0060(15)
C12 0.0121(17) 0.0224(19) 0.0157(18) 0.0014(15) -0.0043(14) 0.0015(15)
C13 0.022(2) 0.0195(19) 0.0186(19) 0.0026(14) -0.0021(15) -0.0002(15)
C14 0.023(2) 0.021(2) 0.022(2) 0.0005(15) 0.0053(16) -0.0016(16)
C15 0.021(2) 0.030(2) 0.031(2) 0.0029(17) 0.0038(17) 0.0050(17)
C16 0.036(2) 0.033(2) 0.021(2) -0.0069(17) 0.0079(18) -0.0026(18)
C17 0.022(2) 0.0188(19) 0.0123(17) 0.0004(14) -0.0002(15) 0.0017(15)
C18 0.020(2) 0.0163(18) 0.0155(18) -0.0021(14) 0.0000(15) 0.0009(14)
C19 0.022(2) 0.0168(18) 0.0149(18) 0.0010(14) -0.0009(15) 0.0032(15)
C20 0.023(2) 0.028(2) 0.020(2) 0.0029(16) 0.0010(16) 0.0060(17)

loop_
_atom_type_symbol
_atom_type_description
_atom_type_scat_dispersion_real
_atom_type_scat_dispersion_imag
_atom_type_scat_source
C C 0.0033 0.0016 'International Tables Vol C Tables 4.2.6.8 and 6.1.1.4'
H H 0.0000 0.0000 'International Tables Vol C Tables 4.2.6.8 and 6.1.1.4'
N N 0.0061 0.0033 'International Tables Vol C Tables 4.2.6.8 and 6.1.1.4'
Cl Cl 0.1484 0.1585 'International Tables Vol C Tables 4.2.6.8 and 6.1.1.4'
Cu Cu 0.3201 1.2651 'International Tables Vol C Tables 4.2.6.8 and 6.1.1.4'

loop_
_geom_angle_atom_site_label_1
_geom_angle_atom_site_label_2
_geom_angle_atom_site_label_3
_geom_angle
_geom_angle_site_symmetry_1
_geom_angle_site_symmetry_3
_geom_angle_publ_flag
N3 Cu1 N4 82.62(11) . . ?
N3 Cu1 Cl2 148.97(9) . . ?
N4 Cu1 Cl2 103.92(9) . . ?
N3 Cu1 Cl1 96.70(9) . . ?
N4 Cu1 Cl1 132.32(9) . . ?
Cl2 Cu1 Cl1 100.43(4) . . ?
C4 N1 C5 109.4(3) . . ?
C4 N1 H100 125.3 . . ?
C5 N1 H100 125.3 . . ?
C12 N2 C11 128.6(3) . . ?
C12 N2 H200 115.7 . . ?
C11 N2 H200 115.7 . . ?
C12 N3 C13 122.0(3) . . ?
C12 N3 Cu1 124.7(2) . . ?
C13 N3 Cu1 113.3(2) . . ?
C16 N4 C15 110.7(3) . . ?
C16 N4 C14 109.4(3) . . ?
C15 N4 C14 111.3(3) . . ?
C16 N4 Cu1 112.9(2) . . ?
C15 N4 Cu1 111.5(2) . . ?
C14 N4 Cu1 100.6(2) . . ?
C20 C1 C2 121.2(4) . . ?
C20 C1 H1 119.4 . . ?
C2 C1 H1 119.4 . . ?
C3 C2 C1 121.1(4) . . ?
C3 C2 H2 119.5 . . ?
C1 C2 H2 119.5 . . ?
C2 C3 C4 117.9(3) . . ?
C2 C3 H3 121.1 . . ?
C4 C3 H3 121.1 . . ?
N1 C4 C3 130.3(3) . . ?
N1 C4 C19 107.4(3) . . ?
C3 C4 C19 122.2(3) . . ?
C18 C5 N1 109.0(3) . . ?
C18 C5 C6 126.8(3) . . ?
N1 C5 C6 124.2(3) . . ?
C7 C6 C11 117.4(3) . . ?
C7 C6 C5 121.4(3) . . ?
C11 C6 C5 121.2(3) . . ?
C8 C7 C6 121.7(3) . . ?
C8 C7 H7 119.1 . . ?
C6 C7 H7 119.1 . . ?
C7 C8 C9 120.1(3) . . ?
C7 C8 H8 120.0 . . ?
C9 C8 H8 120.0 . . ?
C8 C9 C10 119.7(3) . . ?
C8 C9 H9 120.2 . . ?
C10 C9 H9 120.2 . . ?
C11 C10 C9 120.7(3) . . ?
C11 C10 H10 119.7 . . ?
C9 C10 H10 119.7 . . ?
C10 C11 C6 120.4(3) . . ?
C10 C11 N2 115.8(3) . . ?
C6 C11 N2 123.5(3) . . ?
N3 C12 N2 123.0(3) . . ?
N3 C12 C17 119.3(3) . . ?
N2 C12 C17 117.7(3) . . ?
N3 C13 C14 107.6(3) . . ?
N3 C13 H13A 110.2 . . ?
C14 C13 H13A 110.2 . . ?
N3 C13 H13B 110.2 . . ?
C14 C13 H13B 110.2 . . ?
H13A C13 H13B 108.5 . . ?
N4 C14 C13 110.8(3) . . ?
N4 C14 H14A 109.5 . . ?
C13 C14 H14A 109.5 . . ?
N4 C14 H14B 109.5 . . ?
C13 C14 H14B 109.5 . . ?
H14A C14 H14B 108.1 . . ?
N4 C15 H15A 109.5 . . ?
N4 C15 H15B 109.5 . . ?
H15A C15 H15B 109.5 . . ?
N4 C15 H15C 109.5 . . ?
H15A C15 H15C 109.5 . . ?
H15B C15 H15C 109.5 . . ?
N4 C16 H16A 109.5 . . ?
N4 C16 H16B 109.5 . . ?
H16A C16 H16B 109.5 . . ?
N4 C16 H16C 109.5 . . ?
H16A C16 H16C 109.5 . . ?
H16B C16 H16C 109.5 . . ?
C12 C17 C18 106.3(3) . . ?
C12 C17 H17A 110.5 . . ?
C18 C17 H17A 110.5 . . ?
C12 C17 H17B 110.5 . . ?
C18 C17 H17B 110.5 . . ?
H17A C17 H17B 108.7 . . ?
C5 C18 C19 107.9(3) . . ?
C5 C18 C17 121.2(3) . . ?
C19 C18 C17 131.0(3) . . ?
C20 C19 C18 135.9(3) . . ?
C20 C19 C4 117.9(3) . . ?
C18 C19 C4 106.2(3) . . ?
C1 C20 C19 119.6(3) . . ?
C1 C20 H20 120.2 . . ?
C19 C20 H20 120.2 . . ?

loop_
_geom_bond_atom_site_label_1
_geom_bond_atom_site_label_2
_geom_bond_distance
_geom_bond_site_symmetry_2
_geom_bond_publ_flag
Cu1 N3 1.948(3) . ?
Cu1 N4 2.021(3) . ?
Cu1 Cl2 2.1965(10) . ?
Cu1 Cl1 2.2715(9) . ?
N1 C4 1.375(4) . ?
N1 C5 1.379(4) . ?
N1 H100 0.8800 . ?
N2 C12 1.347(4) . ?
N2 C11 1.432(4) . ?
N2 H200 0.8800 . ?
N3 C12 1.301(4) . ?
N3 C13 1.473(4) . ?
N4 C16 1.478(4) . ?
N4 C15 1.480(4) . ?
N4 C14 1.493(4) . ?
C1 C20 1.370(5) . ?
C1 C2 1.404(5) . ?
C1 H1 0.9500 . ?
C2 C3 1.377(5) . ?
C2 H2 0.9500 . ?
C3 C4 1.385(5) . ?
C3 H3 0.9500 . ?
C4 C19 1.429(5) . ?
C5 C18 1.371(5) . ?
C5 C6 1.460(5) . ?
C6 C7 1.405(5) . ?
C6 C11 1.413(5) . ?
C7 C8 1.375(5) . ?
C7 H7 0.9500 . ?
C8 C9 1.382(5) . ?
C8 H8 0.9500 . ?
C9 C10 1.389(5) . ?
C9 H9 0.9500 . ?
C10 C11 1.383(5) . ?
C10 H10 0.9500 . ?
C12 C17 1.491(5) . ?
C13 C14 1.516(5) . ?
C13 H13A 0.9900 . ?
C13 H13B 0.9900 . ?
C14 H14A 0.9900 . ?
C14 H14B 0.9900 . ?
C15 H15A 0.9800 . ?
C15 H15B 0.9800 . ?
C15 H15C 0.9800 . ?
C16 H16A 0.9800 . ?
C16 H16B 0.9800 . ?
C16 H16C 0.9800 . ?
C17 C18 1.504(5) . ?
C17 H17A 0.9900 . ?
C17 H17B 0.9900 . ?
C18 C19 1.426(5) . ?
C19 C20 1.403(5) . ?
C20 H20 0.9500 . ?

loop_
_geom_torsion_atom_site_label_1
_geom_torsion_atom_site_label_2
_geom_torsion_atom_site_label_3
_geom_torsion_atom_site_label_4
_geom_torsion
_geom_torsion_site_symmetry_1
_geom_torsion_site_symmetry_2
_geom_torsion_site_symmetry_3
_geom_torsion_site_symmetry_4
_geom_torsion_publ_flag
N4 Cu1 N3 C12 151.2(3) . . . . ?
Cl2 Cu1 N3 C12 46.4(4) . . . . ?
Cl1 Cu1 N3 C12 -76.9(3) . . . . ?
N4 Cu1 N3 C13 -26.1(2) . . . . ?
Cl2 Cu1 N3 C13 -130.9(2) . . . . ?
Cl1 Cu1 N3 C13 105.8(2) . . . . ?
N3 Cu1 N4 C16 158.0(3) . . . . ?
Cl2 Cu1 N4 C16 -52.9(2) . . . . ?
Cl1 Cu1 N4 C16 65.6(3) . . . . ?
N3 Cu1 N4 C15 -76.7(2) . . . . ?
Cl2 Cu1 N4 C15 72.4(2) . . . . ?
Cl1 Cu1 N4 C15 -169.02(18) . . . . ?
N3 Cu1 N4 C14 41.5(2) . . . . ?
Cl2 Cu1 N4 C14 -169.42(18) . . . . ?
Cl1 Cu1 N4 C14 -50.9(2) . . . . ?
C20 C1 C2 C3 1.1(6) . . . . ?
C1 C2 C3 C4 -1.3(6) . . . . ?
C5 N1 C4 C3 -179.7(4) . . . . ?
C5 N1 C4 C19 0.5(4) . . . . ?
C2 C3 C4 N1 -179.9(4) . . . . ?
C2 C3 C4 C19 -0.1(5) . . . . ?
C4 N1 C5 C18 -2.1(4) . . . . ?
C4 N1 C5 C6 176.9(3) . . . . ?
C18 C5 C6 C7 -148.2(3) . . . . ?
N1 C5 C6 C7 33.0(5) . . . . ?
C18 C5 C6 C11 31.9(5) . . . . ?
N1 C5 C6 C11 -147.0(3) . . . . ?
C11 C6 C7 C8 -0.5(5) . . . . ?
C5 C6 C7 C8 179.6(3) . . . . ?
C6 C7 C8 C9 0.1(5) . . . . ?
C7 C8 C9 C10 0.0(5) . . . . ?
C8 C9 C10 C11 0.1(5) . . . . ?
C9 C10 C11 C6 -0.5(5) . . . . ?
C9 C10 C11 N2 173.7(3) . . . . ?
C7 C6 C11 C10 0.6(5) . . . . ?
C5 C6 C11 C10 -179.4(3) . . . . ?
C7 C6 C11 N2 -173.0(3) . . . . ?
C5 C6 C11 N2 6.9(5) . . . . ?
C12 N2 C11 C10 144.8(3) . . . . ?
C12 N2 C11 C6 -41.2(5) . . . . ?
C13 N3 C12 N2 -12.7(5) . . . . ?
Cu1 N3 C12 N2 170.2(2) . . . . ?
C13 N3 C12 C17 164.0(3) . . . . ?
Cu1 N3 C12 C17 -13.1(4) . . . . ?
C11 N2 C12 N3 171.9(3) . . . . ?
C11 N2 C12 C17 -4.9(5) . . . . ?
C12 N3 C13 C14 -174.8(3) . . . . ?
Cu1 N3 C13 C14 2.6(3) . . . . ?
C16 N4 C14 C13 -170.7(3) . . . . ?
C15 N4 C14 C13 66.6(4) . . . . ?
Cu1 N4 C14 C13 -51.7(3) . . . . ?
N3 C13 C14 N4 33.8(4) . . . . ?
N3 C12 C17 C18 -106.9(3) . . . . ?
N2 C12 C17 C18 70.0(4) . . . . ?
N1 C5 C18 C19 2.8(4) . . . . ?
C6 C5 C18 C19 -176.2(3) . . . . ?
N1 C5 C18 C17 -177.6(3) . . . . ?
C6 C5 C18 C17 3.4(5) . . . . ?
C12 C17 C18 C5 -68.5(4) . . . . ?
C12 C17 C18 C19 111.0(4) . . . . ?
C5 C18 C19 C20 177.0(4) . . . . ?
C17 C18 C19 C20 -2.6(7) . . . . ?
C5 C18 C19 C4 -2.4(4) . . . . ?
C17 C18 C19 C4 178.0(3) . . . . ?
N1 C4 C19 C20 -178.4(3) . . . . ?
C3 C4 C19 C20 1.8(5) . . . . ?
N1 C4 C19 C18 1.1(4) . . . . ?
C3 C4 C19 C18 -178.7(3) . . . . ?
C2 C1 C20 C19 0.6(6) . . . . ?
C18 C19 C20 C1 178.7(4) . . . . ?
C4 C19 C20 C1 -2.0(5) . . . . ?
